data_4118933
loop_
_publ_author_name
'Masashi Hayashi'
'Noriyuki Shiomi'
'Yasuhiro Funahashi'
'Shuichi Nakamura'

_publ_contact_author_address
;
Department of Frontier Materials
Graduate School of Engineering
Nagoya Institute of Technology
Gokiso-cho, Showa-ku
Nagoya 466-8555, Japan
;
_publ_contact_author_email snakamur@nitech.ac.jp
_publ_contact_author_name 'Shuichi Nakamura'
_publ_contact_author_phone +81-52-735-5245
_publ_section_title
;
 Cinchona Alkaloid Amides/Dialkylzinc Catalyzed Enantioselective
 Desymmetrization of Aziridines with Phosphites
;
_journal_name_full 'Journal of the American Chemical Society'
_journal_page_first 19366
_journal_page_last 19369
_journal_paper_doi 10.1021/ja309963w
_journal_volume 134
_journal_year 2012
_chemical_absolute_configuration ad
_chemical_formula_moiety 'C24 H25 N2 O4 P'
_chemical_formula_sum 'C24 H25 N2 O4 P'
_chemical_formula_weight 436.45
_space_group_IT_number 19
_symmetry_cell_setting orthorhombic
_symmetry_Int_Tables_number 19
_symmetry_space_group_name_Hall 'P 2ac 2ab'
_symmetry_space_group_name_H-M 'P 21 21 21'
_atom_sites_solution_hydrogens geom
_atom_sites_solution_primary direct
_atom_sites_solution_secondary difmap
_audit_creation_date 2012-07-18
_audit_creation_method 'by CrystalStructure 4.0'
_cell_angle_alpha 90.0000
_cell_angle_beta 90.0000
_cell_angle_gamma 90.0000
_cell_formula_units_Z 4
_cell_length_a 10.5187(11)
_cell_length_b 13.0240(14)
_cell_length_c 16.1258(17)
_cell_measurement_reflns_used 7593
_cell_measurement_temperature 173(1)
_cell_measurement_theta_max 31.04
_cell_measurement_theta_min 2.01
_cell_volume 2209.2(4)
_computing_cell_refinement CrystalClear
_computing_data_collection 'CrystalClear (Rigaku/MSC Inc., 2006)'
_computing_data_reduction CrystalClear
_computing_molecular_graphics 'CrystalStructure 4.0'
_computing_publication_material 'CrystalStructure 4.0 (Rigaku, 2010)'
_computing_structure_refinement 'CRYSTALS (Carruthers, et al., 1999)'
_computing_structure_solution 'SIR92 (Altomare, et al., 1994)'
_diffrn_ambient_temperature 173(1)
_diffrn_detector_area_resol_mean 7.314
_diffrn_measured_fraction_theta_full 0.995
_diffrn_measured_fraction_theta_max 0.995
_diffrn_measurement_device_type 'Rigaku Mercury70'
_diffrn_measurement_method \w
_diffrn_radiation_type 'Mo K\a'
_diffrn_radiation_wavelength 0.71070
_diffrn_reflns_av_R_equivalents 0.0179
_diffrn_reflns_limit_h_max 12
_diffrn_reflns_limit_h_min -13
_diffrn_reflns_limit_k_max 16
_diffrn_reflns_limit_k_min -11
_diffrn_reflns_limit_l_max 20
_diffrn_reflns_limit_l_min -20
_diffrn_reflns_number 17382
_diffrn_reflns_theta_full 27.48
_diffrn_reflns_theta_max 27.48
_exptl_absorpt_coefficient_mu 0.158
_exptl_absorpt_correction_T_max 0.954
_exptl_absorpt_correction_T_min 0.885
_exptl_absorpt_correction_type multi-scan
_exptl_absorpt_process_details 'REQAB (Rigaku, 1998)'
_exptl_crystal_colour colorless
_exptl_crystal_density_diffrn 1.312
_exptl_crystal_description prism
_exptl_crystal_F_000 920.00
_exptl_crystal_size_max 0.450
_exptl_crystal_size_mid 0.300
_exptl_crystal_size_min 0.300
_refine_diff_density_max 0.548
_refine_diff_density_min -0.463
_refine_ls_abs_structure_details 'Flack, H. D. (1983), Acta Cryst. A39, 876-881.  2198 Friedel Pairs'
_refine_ls_abs_structure_Flack 0.04(7)
_refine_ls_goodness_of_fit_ref 1.016
_refine_ls_hydrogen_treatment constr
_refine_ls_number_parameters 306
_refine_ls_number_reflns 5044
_refine_ls_number_restraints 0
_refine_ls_R_factor_gt 0.0321
_refine_ls_shift/su_max 0.000
_refine_ls_structure_factor_coef Fsqd
_refine_ls_weighting_details 'w = 1/[0.0014Fo^2^ + 1.0000\s(Fo^2^)]/(4Fo^2^)'
_refine_ls_weighting_scheme calc
_refine_ls_wR_factor_ref 0.0972
_reflns_number_gt 4806
_reflns_number_total 5044
_reflns_threshold_expression F^2^>2.0\s(F^2^)
_cod_data_source_file ja309963w_si_003.cif
_cod_data_source_block 1027_1
_cod_database_code 4118933

loop_
_symmetry_equiv_pos_site_id
_symmetry_equiv_pos_as_xyz
1 +X,+Y,+Z
2 1/2+X,1/2-Y,-Z
3 -X,1/2+Y,1/2-Z
4 1/2-X,-Y,1/2+Z

loop_
_atom_site_label
_atom_site_type_symbol
_atom_site_fract_x
_atom_site_fract_y
_atom_site_fract_z
_atom_site_U_iso_or_equiv
_atom_site_adp_type
_atom_site_occupancy
_atom_site_symmetry_multiplicity
_atom_site_calc_flag
_atom_site_refinement_flags
P1 P 0.40631(3) 0.51387(3) 0.75416(2) 0.02396(9) Uani 1.0 4 d .
O1 O 0.48199(10) 0.40804(8) 0.75881(6) 0.0308(3) Uani 1.0 4 d .
O2 O 0.49784(10) 0.59503(9) 0.79739(7) 0.0320(3) Uani 1.0 4 d .
O3 O 0.27841(10) 0.51182(9) 0.79025(7) 0.0305(3) Uani 1.0 4 d .
O4 O 0.78826(10) 0.45067(9) 0.65801(7) 0.0312(3) Uani 1.0 4 d .
N1 N 0.64191(11) 0.57747(9) 0.63981(7) 0.0247(3) Uani 1.0 4 d .
N2 N 0.80597(12) 0.71975(10) 0.69174(8) 0.0281(4) Uani 1.0 4 d .
C1 C 0.41268(13) 0.53991(11) 0.64463(8) 0.0243(4) Uani 1.0 4 d .
C2 C 0.54115(13) 0.51484(11) 0.60362(8) 0.0241(4) Uani 1.0 4 d .
C3 C 0.53604(15) 0.53187(13) 0.50958(9) 0.0309(4) Uani 1.0 4 d .
C4 C 0.42601(17) 0.47515(13) 0.46878(9) 0.0363(4) Uani 1.0 4 d .
C5 C 0.30034(15) 0.50381(13) 0.50880(9) 0.0329(4) Uani 1.0 4 d .
C6 C 0.30371(15) 0.48103(14) 0.60169(9) 0.0325(4) Uani 1.0 4 d .
C7 C 0.53553(15) 0.37125(11) 0.83247(8) 0.0264(4) Uani 1.0 4 d .
C8 C 0.66500(16) 0.35353(12) 0.83183(9) 0.0294(4) Uani 1.0 4 d .
C9 C 0.72177(16) 0.31810(13) 0.90430(10) 0.0355(4) Uani 1.0 4 d .
C10 C 0.65010(19) 0.30375(13) 0.97556(10) 0.0390(5) Uani 1.0 4 d .
C11 C 0.5217(2) 0.32169(13) 0.97427(10) 0.0388(5) Uani 1.0 4 d .
C12 C 0.46173(17) 0.35448(13) 0.90213(10) 0.0336(4) Uani 1.0 4 d .
C13 C 0.46760(14) 0.63907(12) 0.87513(9) 0.0268(4) Uani 1.0 4 d .
C14 C 0.53404(15) 0.60674(12) 0.94440(10) 0.0314(4) Uani 1.0 4 d .
C15 C 0.50430(18) 0.64954(14) 1.02057(10) 0.0372(5) Uani 1.0 4 d .
C16 C 0.40910(17) 0.72292(13) 1.02704(9) 0.0351(4) Uani 1.0 4 d .
C17 C 0.34600(16) 0.75535(13) 0.95699(10) 0.0338(4) Uani 1.0 4 d .
C18 C 0.37537(16) 0.71349(12) 0.87995(9) 0.0309(4) Uani 1.0 4 d .
C19 C 0.75625(13) 0.54140(11) 0.66230(8) 0.0235(4) Uani 1.0 4 d .
C20 C 0.84583(13) 0.62227(11) 0.69481(8) 0.0234(4) Uani 1.0 4 d .
C21 C 0.96403(15) 0.59451(12) 0.72490(10) 0.0315(4) Uani 1.0 4 d .
C22 C 1.04540(15) 0.67030(13) 0.75381(11) 0.0349(4) Uani 1.0 4 d .
C23 C 1.00535(15) 0.77132(12) 0.75074(11) 0.0311(4) Uani 1.0 4 d .
C24 C 0.88505(15) 0.79215(12) 0.71939(10) 0.0318(4) Uani 1.0 4 d .
H1 H 0.6270 0.6418 0.6472 0.0304 Uiso 1.0 4 calc R
H2 H 0.3968 0.6134 0.6369 0.0297 Uiso 1.0 4 calc R
H3 H 0.5608 0.4424 0.6140 0.0279 Uiso 1.0 4 calc R
H4 H 0.5262 0.6054 0.4985 0.0370 Uiso 1.0 4 calc R
H5 H 0.6155 0.5074 0.4848 0.0371 Uiso 1.0 4 calc R
H6 H 0.4228 0.4931 0.4098 0.0440 Uiso 1.0 4 calc R
H7 H 0.4391 0.4010 0.4746 0.0436 Uiso 1.0 4 calc R
H8 H 0.2848 0.5772 0.5000 0.0387 Uiso 1.0 4 calc R
H9 H 0.2322 0.4639 0.4827 0.0390 Uiso 1.0 4 calc R
H10 H 0.3160 0.4071 0.6095 0.0390 Uiso 1.0 4 calc R
H11 H 0.2223 0.5017 0.6260 0.0395 Uiso 1.0 4 calc R
H12 H 0.7129 0.3649 0.7842 0.0354 Uiso 1.0 4 calc R
H13 H 0.8084 0.3040 0.9050 0.0429 Uiso 1.0 4 calc R
H14 H 0.6892 0.2820 1.0242 0.0475 Uiso 1.0 4 calc R
H15 H 0.4742 0.3118 1.0222 0.0465 Uiso 1.0 4 calc R
H16 H 0.3743 0.3649 0.9008 0.0396 Uiso 1.0 4 calc R
H17 H 0.5974 0.5573 0.9399 0.0376 Uiso 1.0 4 calc R
H18 H 0.5484 0.6290 1.0677 0.0449 Uiso 1.0 4 calc R
H19 H 0.3880 0.7501 1.0786 0.0416 Uiso 1.0 4 calc R
H20 H 0.2834 0.8055 0.9612 0.0408 Uiso 1.0 4 calc R
H21 H 0.3332 0.7355 0.8325 0.0368 Uiso 1.0 4 calc R
H22 H 0.9886 0.5259 0.7258 0.0381 Uiso 1.0 4 calc R
H23 H 1.1251 0.6535 0.7748 0.0425 Uiso 1.0 4 calc R
H24 H 1.0577 0.8241 0.7692 0.0372 Uiso 1.0 4 calc R
H25 H 0.8582 0.8602 0.7176 0.0385 Uiso 1.0 4 calc R

loop_
_atom_site_aniso_label
_atom_site_aniso_U_11
_atom_site_aniso_U_22
_atom_site_aniso_U_33
_atom_site_aniso_U_12
_atom_site_aniso_U_13
_atom_site_aniso_U_23
P1 0.01978(18) 0.02680(18) 0.02531(17) -0.00036(13) -0.00082(13) -0.00092(13)
O1 0.0341(6) 0.0351(6) 0.0232(5) 0.0082(5) -0.0032(5) 0.0003(4)
O2 0.0263(6) 0.0411(7) 0.0286(6) -0.0080(5) 0.0013(5) -0.0078(5)
O3 0.0225(6) 0.0336(6) 0.0353(6) -0.0022(5) 0.0029(4) -0.0014(5)
O4 0.0269(6) 0.0251(5) 0.0416(6) 0.0014(5) -0.0016(5) -0.0030(5)
N1 0.0204(6) 0.0225(6) 0.0313(6) 0.0004(5) -0.0013(5) -0.0017(5)
N2 0.0257(7) 0.0270(7) 0.0317(6) 0.0043(5) -0.0038(5) -0.0024(5)
C1 0.0200(7) 0.0258(7) 0.0272(6) 0.0005(6) -0.0035(6) 0.0010(5)
C2 0.0211(7) 0.0247(7) 0.0265(7) 0.0004(6) -0.0027(5) -0.0006(5)
C3 0.0317(8) 0.0363(9) 0.0247(7) -0.0004(7) -0.0010(6) -0.0001(6)
C4 0.0427(10) 0.0391(8) 0.0270(7) -0.0009(8) -0.0074(7) -0.0035(6)
C5 0.0317(8) 0.0336(9) 0.0334(7) -0.0027(7) -0.0138(6) 0.0006(7)
C6 0.0247(7) 0.0404(9) 0.0325(7) -0.0037(7) -0.0073(6) 0.0003(7)
C7 0.0302(8) 0.0243(7) 0.0246(7) 0.0013(6) -0.0022(6) 0.0002(6)
C8 0.0306(8) 0.0314(8) 0.0262(7) 0.0015(7) -0.0006(6) 0.0000(6)
C9 0.0348(9) 0.0357(9) 0.0359(8) 0.0039(8) -0.0123(7) -0.0036(7)
C10 0.0580(11) 0.0312(8) 0.0277(7) 0.0011(9) -0.0129(8) 0.0019(7)
C11 0.0556(11) 0.0326(8) 0.0283(8) -0.0047(8) 0.0072(8) 0.0031(6)
C12 0.0366(9) 0.0331(8) 0.0310(8) -0.0003(7) 0.0056(7) 0.0008(6)
C13 0.0242(7) 0.0297(7) 0.0263(6) -0.0060(6) -0.0006(6) -0.0006(6)
C14 0.0264(8) 0.0319(8) 0.0359(8) -0.0005(7) -0.0067(6) -0.0019(6)
C15 0.0406(9) 0.0405(9) 0.0306(8) -0.0049(8) -0.0111(7) 0.0015(7)
C16 0.0396(9) 0.0359(8) 0.0299(7) -0.0073(7) 0.0009(7) -0.0044(6)
C17 0.0342(9) 0.0290(8) 0.0382(8) -0.0005(7) -0.0001(7) -0.0037(7)
C18 0.0341(8) 0.0279(7) 0.0308(7) -0.0022(7) -0.0044(6) 0.0021(6)
C19 0.0211(7) 0.0278(7) 0.0216(6) 0.0002(6) 0.0019(5) -0.0001(5)
C20 0.0212(7) 0.0267(7) 0.0224(6) 0.0003(6) 0.0016(5) 0.0001(5)
C21 0.0246(8) 0.0288(8) 0.0411(8) 0.0025(7) -0.0048(6) 0.0017(6)
C22 0.0221(7) 0.0380(8) 0.0445(9) -0.0002(6) -0.0078(7) -0.0006(8)
C23 0.0266(7) 0.0323(8) 0.0345(7) -0.0049(6) -0.0019(6) -0.0052(7)
C24 0.0281(8) 0.0283(8) 0.0389(8) 0.0018(7) -0.0022(6) -0.0044(6)

loop_
_atom_type_symbol
_atom_type_description
_atom_type_scat_dispersion_real
_atom_type_scat_dispersion_imag
_atom_type_scat_source
C C 0.0033 0.0016
;
International Tables for Crystallography
(1992, Vol. C, Tables 4.2.6.8 and 6.1.1.4)
;
H H 0.0000 0.0000
;
International Tables for Crystallography
(1992, Vol. C, Table 6.1.1.4)
;
N N 0.0061 0.0033
;
International Tables for Crystallography
(1992, Vol. C, Tables 4.2.6.8 and 6.1.1.4)
;
O O 0.0106 0.0060
;
International Tables for Crystallography
(1992, Vol. C, Tables 4.2.6.8 and 6.1.1.4)
;
P P 0.1023 0.0942
;
International Tables for Crystallography
(1992, Vol. C, Tables 4.2.6.8 and 6.1.1.4)
;

loop_
_geom_angle_atom_site_label_1
_geom_angle_atom_site_label_2
_geom_angle_atom_site_label_3
_geom_angle
_geom_angle_publ_flag
O1 P1 O2 104.58(6) yes
O1 P1 O3 115.09(7) yes
O1 P1 C1 100.99(6) yes
O2 P1 O3 113.18(7) yes
O2 P1 C1 106.40(7) yes
O3 P1 C1 115.29(7) yes
P1 O1 C7 122.50(9) yes
P1 O2 C13 121.44(10) yes
C2 N1 C19 124.31(12) yes
C20 N2 C24 117.58(13) yes
P1 C1 C2 114.47(10) yes
P1 C1 C6 108.61(10) yes
C2 C1 C6 110.72(12) yes
N1 C2 C1 110.32(11) yes
N1 C2 C3 109.88(12) yes
C1 C2 C3 111.31(12) yes
C2 C3 C4 112.57(13) yes
C3 C4 C5 111.04(13) yes
C4 C5 C6 110.43(13) yes
C1 C6 C5 111.15(13) yes
O1 C7 C8 116.60(13) yes
O1 C7 C12 121.18(14) yes
C8 C7 C12 122.22(14) yes
C7 C8 C9 118.19(14) yes
C8 C9 C10 120.49(16) yes
C9 C10 C11 120.00(16) yes
C10 C11 C12 120.81(17) yes
C7 C12 C11 118.25(17) yes
O2 C13 C14 118.59(14) yes
O2 C13 C18 119.67(13) yes
C14 C13 C18 121.73(14) yes
C13 C14 C15 118.66(15) yes
C14 C15 C16 120.45(16) yes
C15 C16 C17 119.83(15) yes
C16 C17 C18 120.36(16) yes
C13 C18 C17 118.94(15) yes
O4 C19 N1 124.51(13) yes
O4 C19 C20 121.30(13) yes
N1 C19 C20 114.20(13) yes
N2 C20 C19 117.02(12) yes
N2 C20 C21 122.88(14) yes
C19 C20 C21 120.09(13) yes
C20 C21 C22 119.12(15) yes
C21 C22 C23 118.50(15) yes
C22 C23 C24 118.45(15) yes
N2 C24 C23 123.47(15) yes
C2 N1 H1 117.852 no
C19 N1 H1 117.837 no
P1 C1 H2 107.596 no
C2 C1 H2 107.589 no
C6 C1 H2 107.592 no
N1 C2 H3 108.417 no
C1 C2 H3 108.412 no
C3 C2 H3 108.429 no
C2 C3 H4 109.017 no
C2 C3 H5 109.009 no
C4 C3 H4 108.369 no
C4 C3 H5 108.342 no
H4 C3 H5 109.497 no
C3 C4 H6 109.250 no
C3 C4 H7 109.247 no
C5 C4 H6 108.893 no
C5 C4 H7 108.888 no
H6 C4 H7 109.503 no
C4 C5 H8 108.904 no
C4 C5 H9 108.894 no
C6 C5 H8 109.554 no
C6 C5 H9 109.547 no
H8 C5 H9 109.495 no
C1 C6 H10 109.480 no
C1 C6 H11 109.480 no
C5 C6 H10 108.625 no
C5 C6 H11 108.586 no
H10 C6 H11 109.497 no
C7 C8 H12 120.899 no
C9 C8 H12 120.914 no
C8 C9 H13 119.747 no
C10 C9 H13 119.764 no
C9 C10 H14 119.995 no
C11 C10 H14 120.008 no
C10 C11 H15 119.596 no
C12 C11 H15 119.595 no
C7 C12 H16 120.869 no
C11 C12 H16 120.884 no
C13 C14 H17 120.647 no
C15 C14 H17 120.691 no
C14 C15 H18 119.767 no
C16 C15 H18 119.782 no
C15 C16 H19 120.091 no
C17 C16 H19 120.082 no
C16 C17 H20 119.828 no
C18 C17 H20 119.814 no
C13 C18 H21 120.522 no
C17 C18 H21 120.542 no
C20 C21 H22 120.437 no
C22 C21 H22 120.441 no
C21 C22 H23 120.748 no
C23 C22 H23 120.750 no
C22 C23 H24 120.774 no
C24 C23 H24 120.774 no
N2 C24 H25 118.260 no
C23 C24 H25 118.273 no

loop_
_geom_bond_atom_site_label_1
_geom_bond_atom_site_label_2
_geom_bond_distance
_geom_bond_publ_flag
P1 O1 1.5935(12) yes
P1 O2 1.5907(12) yes
P1 O3 1.4661(12) yes
P1 C1 1.7998(14) yes
O1 C7 1.3992(17) yes
O2 C13 1.4148(19) yes
O4 C19 1.2306(19) yes
N1 C2 1.4592(18) yes
N1 C19 1.3412(18) yes
N2 C20 1.338(2) yes
N2 C24 1.334(2) yes
C1 C2 1.540(2) yes
C1 C6 1.543(3) yes
C2 C3 1.534(2) yes
C3 C4 1.523(3) yes
C4 C5 1.518(3) yes
C5 C6 1.527(2) yes
C7 C8 1.381(3) yes
C7 C12 1.383(3) yes
C8 C9 1.391(3) yes
C9 C10 1.387(3) yes
C10 C11 1.371(3) yes
C11 C12 1.391(3) yes
C13 C14 1.383(3) yes
C13 C18 1.374(3) yes
C14 C15 1.385(3) yes
C15 C16 1.388(3) yes
C16 C17 1.377(3) yes
C17 C18 1.391(3) yes
C19 C20 1.507(2) yes
C20 C21 1.383(2) yes
C21 C22 1.387(3) yes
C22 C23 1.382(3) yes
C23 C24 1.389(3) yes
N1 H1 0.860 no
C1 H2 0.980 no
C2 H3 0.980 no
C3 H4 0.980 no
C3 H5 0.980 no
C4 H6 0.980 no
C4 H7 0.980 no
C5 H8 0.980 no
C5 H9 0.980 no
C6 H10 0.980 no
C6 H11 0.980 no
C8 H12 0.930 no
C9 H13 0.930 no
C10 H14 0.930 no
C11 H15 0.930 no
C12 H16 0.930 no
C14 H17 0.930 no
C15 H18 0.930 no
C16 H19 0.930 no
C17 H20 0.930 no
C18 H21 0.930 no
C21 H22 0.930 no
C22 H23 0.930 no
C23 H24 0.930 no
C24 H25 0.930 no

loop_
_geom_contact_atom_site_label_1
_geom_contact_atom_site_label_2
_geom_contact_distance
_geom_contact_publ_flag
_geom_contact_site_symmetry_2
P1 N1 3.1981(13) no .
P1 C12 3.2160(17) no .
P1 C14 3.5608(17) no .
P1 C18 3.3136(16) no .
O1 N1 3.3736(16) no .
O1 C2 2.9300(17) no .
O1 C6 3.2924(19) no .
O1 C13 3.5490(19) no .
O2 N1 2.9675(16) no .
O2 C2 3.3260(18) no .
O2 C7 2.9953(19) no .
O2 C12 3.579(2) no .
O2 C19 3.5527(18) no .
O3 C6 3.0785(19) no .
O3 C7 3.3362(19) no .
O3 C12 3.343(2) no .
O3 C13 2.9292(19) no .
O3 C18 3.167(2) no .
O4 N2 3.5513(18) no .
O4 C2 2.8677(18) no .
O4 C8 3.3374(19) no .
O4 C21 2.845(2) no .
N1 N2 2.6670(18) no .
N2 C22 2.786(2) no .
C1 C4 2.962(2) no .
C2 C5 2.962(2) no .
C3 C6 2.935(3) no .
C3 C19 3.383(2) no .
C7 C10 2.748(3) no .
C7 C14 3.559(3) no .
C8 C11 2.778(3) no .
C9 C12 2.776(3) no .
C12 C14 3.441(3) no .
C13 C16 2.752(3) no .
C14 C17 2.775(3) no .
C15 C18 2.770(3) no .
C20 C23 2.720(3) no .
C21 C24 2.706(3) no .
O3 C4 3.597(2) no 4_565
O3 C22 3.258(2) no 1_455
O3 C24 3.342(2) no 3_646
O4 C15 3.373(2) no 4_664
O4 C17 3.450(2) no 3_646
O4 C18 3.589(2) no 3_646
O4 C23 3.512(2) no 3_746
N2 C10 3.530(2) no 4_664
C4 O3 3.597(2) no 4_564
C10 N2 3.530(2) no 4_665
C15 O4 3.373(2) no 4_665
C17 O4 3.450(2) no 3_656
C18 O4 3.589(2) no 3_656
C22 O3 3.258(2) no 1_655
C23 O4 3.512(2) no 3_756
C24 O3 3.342(2) no 3_656
P1 H1 3.3376 no .
P1 H3 2.9348 no .
P1 H10 2.8780 no .
P1 H11 2.8362 no .
P1 H16 3.0771 no .
P1 H21 3.2435 no .
O1 H2 3.4384 no .
O1 H3 2.5176 no .
O1 H10 2.9750 no .
O1 H12 2.5263 no .
O1 H16 2.6154 no .
O2 H1 2.8432 no .
O2 H2 2.8076 no .
O2 H17 2.5727 no .
O2 H21 2.5820 no .
O3 H2 3.0686 no .
O3 H10 3.2430 no .
O3 H11 2.7169 no .
O3 H16 2.8028 no .
O3 H21 3.0472 no .
O4 H1 3.0167 no .
O4 H3 2.4974 no .
O4 H5 3.4125 no .
O4 H12 2.4533 no .
O4 H22 2.5684 no .
N1 H2 2.6207 no .
N1 H4 2.6093 no .
N1 H5 2.6751 no .
N2 H1 2.2564 no .
N2 H22 3.2195 no .
N2 H24 3.2281 no .
C1 H1 2.6161 no .
C1 H4 2.7766 no .
C1 H5 3.3724 no .
C1 H7 3.2962 no .
C1 H8 2.7353 no .
C1 H9 3.3763 no .
C2 H6 3.3762 no .
C2 H7 2.7707 no .
C2 H8 3.2743 no .
C2 H10 2.7550 no .
C2 H11 3.3780 no .
C3 H1 2.8084 no .
C3 H2 2.7368 no .
C3 H8 2.7123 no .
C3 H9 3.3442 no .
C3 H10 3.2551 no .
C4 H2 3.2695 no .
C4 H3 2.7712 no .
C4 H10 2.6968 no .
C4 H11 3.3377 no .
C5 H2 2.7087 no .
C5 H3 3.3207 no .
C5 H4 2.7247 no .
C5 H5 3.3383 no .
C6 H3 2.7581 no .
C6 H4 3.2974 no .
C6 H6 3.3420 no .
C6 H7 2.7041 no .
C7 H13 3.2210 no .
C7 H15 3.2216 no .
C7 H17 3.0484 no .
C8 H14 3.2492 no .
C8 H16 3.2572 no .
C8 H17 3.2530 no .
C9 H15 3.2259 no .
C9 H17 3.4267 no .
C10 H12 3.2542 no .
C10 H16 3.2413 no .
C10 H17 3.3970 no .
C11 H13 3.2244 no .
C11 H17 3.2178 no .
C12 H12 3.2576 no .
C12 H14 3.2389 no .
C12 H17 3.0631 no .
C13 H18 3.2224 no .
C13 H20 3.2215 no .
C14 H19 3.2444 no .
C14 H21 3.2454 no .
C15 H20 3.2315 no .
C16 H17 3.2487 no .
C16 H21 3.2415 no .
C17 H18 3.2295 no .
C18 H17 3.2448 no .
C18 H19 3.2407 no .
C19 H3 2.5480 no .
C19 H5 3.2523 no .
C19 H12 3.0588 no .
C19 H22 2.6576 no .
C20 H1 2.4396 no .
C20 H23 3.2339 no .
C20 H25 3.1227 no .
C21 H24 3.2286 no .
C22 H25 3.2143 no .
C23 H22 3.2260 no .
C24 H1 3.5439 no .
C24 H23 3.2300 no .
H1 H2 2.4549 no .
H1 H3 2.7403 no .
H1 H4 2.6644 no .
H1 H5 3.1515 no .
H2 H3 2.8413 no .
H2 H4 2.6169 no .
H2 H8 2.5463 no .
H2 H10 2.8538 no .
H2 H11 2.3496 no .
H2 H21 3.5945 no .
H3 H4 2.8482 no .
H3 H5 2.3212 no .
H3 H7 2.6427 no .
H3 H10 2.6176 no .
H3 H12 3.3331 no .
H4 H6 2.3167 no .
H4 H7 2.8418 no .
H4 H8 2.5661 no .
H5 H6 2.3683 no .
H5 H7 2.3218 no .
H6 H8 2.3288 no .
H6 H9 2.3550 no .
H6 H10 3.5897 no .
H7 H8 2.8405 no .
H7 H9 2.3287 no .
H7 H10 2.5319 no .
H7 H11 3.5888 no .
H8 H10 2.8515 no .
H8 H11 2.3507 no .
H9 H10 2.3451 no .
H9 H11 2.3646 no .
H12 H13 2.3304 no .
H13 H14 2.3137 no .
H14 H15 2.2949 no .
H15 H16 2.3275 no .
H16 H17 3.4906 no .
H17 H18 2.3211 no .
H18 H19 2.3165 no .
H19 H20 2.3053 no .
H20 H21 2.3264 no .
H22 H23 2.3338 no .
H23 H24 2.3337 no .
H24 H25 2.3059 no .
P1 H23 3.4882 no 1_455
P1 H25 3.4582 no 3_646
O1 H21 3.3156 no 3_646
O3 H6 2.8635 no 4_565
O3 H9 3.1220 no 4_565
O3 H22 3.2258 no 1_455
O3 H23 2.4635 no 1_455
O3 H25 2.4461 no 3_646
O4 H18 2.4795 no 4_664
O4 H20 2.7993 no 3_646
O4 H21 3.0835 no 3_646
O4 H24 2.5920 no 3_746
N1 H14 3.1598 no 4_664
N2 H14 2.7021 no 4_664
N2 H16 3.0648 no 3_656
C2 H20 3.4538 no 3_646
C3 H13 3.1771 no 4_664
C3 H20 3.5383 no 3_646
C4 H23 3.5898 no 4_664
C5 H16 3.0550 no 4_564
C7 H1 3.4591 no 3_646
C7 H2 3.4676 no 3_646
C7 H21 3.4793 no 3_646
C8 H2 3.2333 no 3_646
C8 H21 3.0631 no 3_646
C8 H24 3.3630 no 3_746
C9 H2 3.0171 no 3_646
C9 H4 3.2133 no 4_665
C9 H5 3.1276 no 4_665
C9 H8 3.4969 no 3_646
C9 H15 3.3637 no 2_557
C10 H2 3.1108 no 3_646
C10 H4 3.2074 no 3_646
C10 H5 3.4858 no 4_665
C10 H8 3.0545 no 3_646
C11 H1 3.4316 no 3_646
C11 H2 3.3623 no 3_646
C11 H4 2.8951 no 3_646
C11 H8 3.5075 no 4_565
C11 H13 3.3918 no 2_457
C12 H1 3.0298 no 3_646
C12 H2 3.5307 no 3_646
C12 H8 3.1636 no 4_565
C12 H9 3.3835 no 4_565
C12 H14 3.5761 no 2_457
C13 H9 3.0375 no 4_565
C14 H9 3.0121 no 4_565
C14 H20 3.2412 no 2_567
C15 H7 3.3296 no 3_656
C15 H9 2.9571 no 4_565
C15 H11 3.5283 no 4_565
C15 H20 3.0082 no 2_567
C15 H24 3.4530 no 2_467
C16 H7 2.8159 no 3_656
C16 H9 2.9393 no 4_565
C16 H10 3.1995 no 4_565
C17 H3 2.8652 no 3_656
C17 H5 3.4376 no 3_656
C17 H7 3.1502 no 3_656
C17 H9 3.0003 no 4_565
C17 H18 3.4967 no 2_467
C18 H3 3.0578 no 3_656
C18 H9 3.0601 no 4_565
C18 H12 3.4297 no 3_656
C18 H23 3.2275 no 1_455
C19 H14 3.2528 no 4_664
C19 H18 3.3871 no 4_664
C20 H14 3.0430 no 4_664
C20 H15 3.4740 no 4_664
C21 H6 3.4074 no 4_665
C21 H11 3.3739 no 1_655
C21 H15 3.5488 no 4_664
C21 H24 3.5304 no 3_746
C22 H6 3.3121 no 4_665
C22 H11 3.5399 no 1_655
C22 H13 3.4569 no 3_756
C22 H19 3.3352 no 2_567
C22 H21 3.3908 no 1_655
C23 H12 3.2540 no 3_756
C23 H13 3.2129 no 3_756
C23 H18 3.2345 no 2_567
C23 H19 3.0297 no 2_567
C23 H22 3.3382 no 3_756
C24 H6 3.5097 no 2_566
C24 H14 3.3834 no 4_664
C24 H16 3.4775 no 3_656
C24 H19 3.3045 no 2_567
C24 H22 3.4377 no 3_756
H1 C7 3.4591 no 3_656
H1 C11 3.4316 no 3_656
H1 C12 3.0298 no 3_656
H1 H14 2.9425 no 4_664
H1 H16 3.0072 no 3_656
H2 C7 3.4676 no 3_656
H2 C8 3.2333 no 3_656
H2 C9 3.0171 no 3_656
H2 C10 3.1108 no 3_656
H2 C11 3.3623 no 3_656
H2 C12 3.5307 no 3_656
H2 H13 3.3577 no 3_656
H2 H14 3.5195 no 3_656
H3 C17 2.8652 no 3_646
H3 C18 3.0578 no 3_646
H3 H20 2.7082 no 3_646
H3 H21 3.0408 no 3_646
H4 C9 3.2133 no 4_664
H4 C10 3.2074 no 3_656
H4 C11 2.8951 no 3_656
H4 H13 2.5868 no 4_664
H4 H14 3.2485 no 3_656
H4 H14 3.3596 no 4_664
H4 H15 2.7085 no 3_656
H5 C9 3.1276 no 4_664
H5 C10 3.4858 no 4_664
H5 C17 3.4376 no 3_646
H5 H13 2.8872 no 4_664
H5 H14 3.4859 no 4_664
H5 H17 3.2172 no 4_664
H5 H19 3.5035 no 3_646
H5 H20 2.9663 no 3_646
H6 O3 2.8635 no 4_564
H6 C21 3.4074 no 4_664
H6 C22 3.3121 no 4_664
H6 C24 3.5097 no 2_466
H6 H22 3.1204 no 4_664
H6 H23 2.9401 no 4_664
H6 H25 2.8862 no 2_466
H7 C15 3.3296 no 3_646
H7 C16 2.8159 no 3_646
H7 C17 3.1502 no 3_646
H7 H19 2.8119 no 3_646
H7 H20 3.3372 no 3_646
H7 H20 3.5722 no 4_564
H7 H23 3.3689 no 4_664
H8 C9 3.4969 no 3_656
H8 C10 3.0545 no 3_656
H8 C11 3.5075 no 4_564
H8 C12 3.1636 no 4_564
H8 H13 3.4684 no 3_656
H8 H14 2.7092 no 3_656
H8 H15 3.1044 no 4_564
H8 H16 2.4354 no 4_564
H9 O3 3.1220 no 4_564
H9 C12 3.3835 no 4_564
H9 C13 3.0375 no 4_564
H9 C14 3.0121 no 4_564
H9 C15 2.9571 no 4_564
H9 C16 2.9393 no 4_564
H9 C17 3.0003 no 4_564
H9 C18 3.0601 no 4_564
H9 H16 2.8242 no 4_564
H9 H17 3.5463 no 4_564
H9 H18 3.4720 no 4_564
H9 H19 3.4283 no 4_564
H9 H20 3.5297 no 4_564
H10 C16 3.1995 no 4_564
H10 H19 3.0066 no 4_564
H10 H25 3.3929 no 3_646
H11 C15 3.5283 no 4_564
H11 C21 3.3739 no 1_455
H11 C22 3.5399 no 1_455
H11 H18 3.4476 no 4_564
H11 H19 3.5613 no 4_564
H11 H22 2.9542 no 1_455
H11 H23 3.2726 no 1_455
H11 H25 3.2371 no 3_646
H12 C18 3.4297 no 3_646
H12 C23 3.2540 no 3_746
H12 H21 2.5727 no 3_646
H12 H23 3.3749 no 3_746
H12 H24 2.6170 no 3_746
H13 C3 3.1771 no 4_665
H13 C11 3.3918 no 2_557
H13 C22 3.4569 no 3_746
H13 C23 3.2129 no 3_746
H13 H2 3.3577 no 3_646
H13 H4 2.5868 no 4_665
H13 H5 2.8872 no 4_665
H13 H8 3.4684 no 3_646
H13 H15 2.5866 no 2_557
H13 H23 3.5675 no 3_746
H13 H24 3.1532 no 3_746
H14 N1 3.1598 no 4_665
H14 N2 2.7021 no 4_665
H14 C12 3.5761 no 2_557
H14 C19 3.2528 no 4_665
H14 C20 3.0430 no 4_665
H14 C24 3.3834 no 4_665
H14 H1 2.9425 no 4_665
H14 H2 3.5195 no 3_646
H14 H4 3.2485 no 3_646
H14 H4 3.3596 no 4_665
H14 H5 3.4859 no 4_665
H14 H8 2.7092 no 3_646
H14 H15 3.3225 no 2_557
H14 H16 2.9854 no 2_557
H15 C9 3.3637 no 2_457
H15 C20 3.4740 no 4_665
H15 C21 3.5488 no 4_665
H15 H4 2.7085 no 3_646
H15 H8 3.1044 no 4_565
H15 H13 2.5866 no 2_457
H15 H14 3.3225 no 2_457
H16 N2 3.0648 no 3_646
H16 C5 3.0550 no 4_565
H16 C24 3.4775 no 3_646
H16 H1 3.0072 no 3_646
H16 H8 2.4354 no 4_565
H16 H9 2.8242 no 4_565
H16 H14 2.9854 no 2_457
H16 H25 3.1027 no 3_646
H17 H5 3.2172 no 4_665
H17 H9 3.5463 no 4_565
H17 H20 3.0933 no 2_567
H18 O4 2.4795 no 4_665
H18 C17 3.4967 no 2_567
H18 C19 3.3871 no 4_665
H18 C23 3.2345 no 2_467
H18 H9 3.4720 no 4_565
H18 H11 3.4476 no 4_565
H18 H20 2.6562 no 2_567
H18 H22 3.2740 no 4_665
H18 H24 2.7013 no 2_467
H19 C22 3.3352 no 2_467
H19 C23 3.0297 no 2_467
H19 C24 3.3045 no 2_467
H19 H5 3.5035 no 3_656
H19 H7 2.8119 no 3_656
H19 H9 3.4283 no 4_565
H19 H10 3.0066 no 4_565
H19 H11 3.5613 no 4_565
H19 H24 3.1852 no 2_467
H20 O4 2.7993 no 3_656
H20 C2 3.4538 no 3_656
H20 C3 3.5383 no 3_656
H20 C14 3.2412 no 2_467
H20 C15 3.0082 no 2_467
H20 H3 2.7082 no 3_656
H20 H5 2.9663 no 3_656
H20 H7 3.3372 no 3_656
H20 H7 3.5722 no 4_565
H20 H9 3.5297 no 4_565
H20 H17 3.0933 no 2_467
H20 H18 2.6562 no 2_467
H21 O1 3.3156 no 3_656
H21 O4 3.0835 no 3_656
H21 C7 3.4793 no 3_656
H21 C8 3.0631 no 3_656
H21 C22 3.3908 no 1_455
H21 H3 3.0408 no 3_656
H21 H12 2.5727 no 3_656
H21 H23 2.6075 no 1_455
H21 H24 3.2818 no 1_455
H22 O3 3.2258 no 1_655
H22 C23 3.3382 no 3_746
H22 C24 3.4377 no 3_746
H22 H6 3.1204 no 4_665
H22 H11 2.9542 no 1_655
H22 H18 3.2740 no 4_664
H22 H24 2.6745 no 3_746
H22 H25 2.8444 no 3_746
H23 P1 3.4882 no 1_655
H23 O3 2.4635 no 1_655
H23 C4 3.5898 no 4_665
H23 C18 3.2275 no 1_655
H23 H6 2.9401 no 4_665
H23 H7 3.3689 no 4_665
H23 H11 3.2726 no 1_655
H23 H12 3.3749 no 3_756
H23 H13 3.5675 no 3_756
H23 H21 2.6075 no 1_655
H24 O4 2.5920 no 3_756
H24 C8 3.3630 no 3_756
H24 C15 3.4530 no 2_567
H24 C21 3.5304 no 3_756
H24 H12 2.6170 no 3_756
H24 H13 3.1532 no 3_756
H24 H18 2.7013 no 2_567
H24 H19 3.1852 no 2_567
H24 H21 3.2818 no 1_655
H24 H22 2.6745 no 3_756
H25 P1 3.4582 no 3_656
H25 O3 2.4461 no 3_656
H25 H6 2.8862 no 2_566
H25 H10 3.3929 no 3_656
H25 H11 3.2371 no 3_656
H25 H16 3.1027 no 3_656
H25 H22 2.8444 no 3_756

loop_
_geom_hbond_atom_site_label_D
_geom_hbond_atom_site_label_H
_geom_hbond_atom_site_label_A
_geom_hbond_distance_DA
_geom_hbond_distance_DH
_geom_hbond_distance_HA
_geom_hbond_angle_DHA
_geom_hbond_publ_flag
N1 H1 N2 2.6670(18) 0.860 2.256 109.3 no

loop_
_geom_torsion_atom_site_label_1
_geom_torsion_atom_site_label_2
_geom_torsion_atom_site_label_3
_geom_torsion_atom_site_label_4
_geom_torsion
_geom_torsion_publ_flag
O1 P1 O2 C13 -110.56(9) no
O2 P1 O1 C7 50.12(10) no
O3 P1 O1 C7 -74.69(10) no
O1 P1 C1 C2 -40.37(10) no
O1 P1 C1 C6 83.92(9) no
C1 P1 O1 C7 160.46(9) no
O3 P1 O2 C13 15.45(12) no
O2 P1 C1 C2 68.57(10) no
O2 P1 C1 C6 -167.14(8) no
C1 P1 O2 C13 143.07(9) no
O3 P1 C1 C2 -165.08(8) no
O3 P1 C1 C6 -40.78(11) no
P1 O1 C7 C8 -121.69(11) no
P1 O1 C7 C12 57.87(16) no
P1 O2 C13 C14 106.10(13) no
P1 O2 C13 C18 -74.99(16) no
C2 N1 C19 O4 -2.8(2) no
C2 N1 C19 C20 177.52(10) no
C19 N1 C2 C1 135.19(12) no
C19 N1 C2 C3 -101.72(14) no
C20 N2 C24 C23 0.1(3) no
C24 N2 C20 C19 -179.19(12) no
C24 N2 C20 C21 -0.2(2) no
P1 C1 C2 N1 -61.75(13) no
P1 C1 C2 C3 175.99(8) no
P1 C1 C6 C5 177.47(9) no
C2 C1 C6 C5 -56.04(16) no
C6 C1 C2 N1 175.08(11) no
C6 C1 C2 C3 52.83(15) no
N1 C2 C3 C4 -175.47(11) no
C1 C2 C3 C4 -52.96(16) no
C2 C3 C4 C5 55.17(17) no
C3 C4 C5 C6 -57.30(17) no
C4 C5 C6 C1 58.25(17) no
O1 C7 C8 C9 179.24(11) no
O1 C7 C12 C11 -177.52(12) no
C8 C7 C12 C11 2.0(3) no
C12 C7 C8 C9 -0.3(3) no
C7 C8 C9 C10 -1.6(3) no
C8 C9 C10 C11 1.9(3) no
C9 C10 C11 C12 -0.1(3) no
C10 C11 C12 C7 -1.8(3) no
O2 C13 C14 C15 -179.81(12) no
O2 C13 C18 C17 179.43(12) no
C14 C13 C18 C17 -1.7(3) no
C18 C13 C14 C15 1.3(3) no
C13 C14 C15 C16 0.4(3) no
C14 C15 C16 C17 -1.7(3) no
C15 C16 C17 C18 1.3(3) no
C16 C17 C18 C13 0.4(3) no
O4 C19 C20 N2 175.44(12) no
O4 C19 C20 C21 -3.63(19) no
N1 C19 C20 N2 -4.90(17) no
N1 C19 C20 C21 176.03(11) no
N2 C20 C21 C22 0.4(3) no
C19 C20 C21 C22 179.41(11) no
C20 C21 C22 C23 -0.5(3) no
C21 C22 C23 C24 0.5(3) no
C22 C23 C24 N2 -0.2(3) no
